data_1543500
loop_
_publ_author_name
'Loukiala, Satumari'
'Ratilainen, Jari'
'Airola, Karri'
'Valkonen, Jussi'
'Rissanen, Kari'

_publ_section_title
;
 Syntheses and Structures of N,N'-Bis(6-(2-hydroxymethyl)
 pyridylmethyl)piperazine, Its Two Zinc(II) Complexes and the Cadmium(II)
 Complex of N-(6-(2-Hydroxymethyl)
 pyridylmethyl)-N'-(2-pyridylmethyl)piperazine
;
_journal_name_full 'Acta Chemica Scandinavica'
_journal_page_first 593
_journal_page_last 602
_journal_paper_doi 10.3891/acta.chem.scand.52-0593
_journal_volume 52
_journal_year 1998
_chemical_formula_sum 'C20 H27 Cl4 N5 O2 Zn2'
_chemical_formula_weight 642.01
_space_group_IT_number 2
_symmetry_cell_setting triclinic
_symmetry_Int_Tables_number 2
_symmetry_space_group_name_Hall '-P 1'
_symmetry_space_group_name_H-M 'P -1'
_cell_angle_alpha 106.21(1)
_cell_angle_beta 102.73(1)
_cell_angle_gamma 107.10(1)
_cell_formula_units_Z 2
_cell_length_a 9.624(1)
_cell_length_b 11.381(1)
_cell_length_c 14.016(1)
_cell_volume 1330.3(3)
_diffrn_ambient_temperature 293
_diffrn_radiation_probe x-ray
_diffrn_radiation_type CuK\a
_diffrn_radiation_wavelength 1.54178
_exptl_absorpt_coefficient_mu 6.168
_exptl_crystal_density_diffrn 1.611
_exptl_crystal_F_000 652
_refine_ls_goodness_of_fit_ref 1.025
_refine_ls_number_parameters 305
_refine_ls_number_reflns 2968
_refine_ls_R_factor_all 0.0700
_refine_ls_R_factor_gt 0.0465
_refine_ls_wR_factor_gt 0.1285
_refine_ls_wR_factor_ref 0.1465
_cod_data_source_file Acta-Chem-Scand-1998-52-593-602-3.cif
_cod_data_source_block 3
_cod_original_cell_volume 1323.9(2)
_cod_original_formula_sum 'C20 H27 N5 O2 Zn2 Cl4'
_cod_database_code 1543500

loop_
_symmetry_equiv_pos_site_id
_symmetry_equiv_pos_as_xyz
1 x,y,z
2 -x,-y,-z

loop_
_atom_site_label
_atom_site_type_symbol
_atom_site_thermal_displace_type
_atom_site_fract_x
_atom_site_fract_y
_atom_site_fract_z
_atom_site_occupancy
_atom_site_U_iso_or_equiv
_atom_site_calc_flag
_atom_site_refinement_flags
_atom_site_disorder_assembly
_atom_site_disorder_group
Zn1A Zn Uiso 0.27690(10) 0.80170(10) 0.51370(10) 1.000 0.0490(10) . . . .
Cl1A Cl Uiso 0.4609(2) 0.7293(2) 0.56810(10) 1.000 0.0730(10) . . . .
Cl2A Cl Uiso 0.2343(2) 0.78200(10) 0.34340(10) 1.000 0.0580(10) . . . .
O1A O Uiso 0.4376(6) 1.0141(5) 0.5994(4) 1.000 0.090(2) . . . .
N1A N Uiso 0.0681(5) 0.6352(4) 0.5003(3) 1.000 0.0470(10) . . . .
N2A N Uiso 0.1527(5) 0.9031(5) 0.5763(3) 1.000 0.0510(10) . . . .
C1A C Uiso 0.0324(7) 0.5153(5) 0.4083(4) 1.000 0.0540(10) . . . .
C2A C Uiso 0.0969(6) 0.6061(5) 0.5977(4) 1.000 0.0510(10) . . . .
C3A C Uiso -0.0543(6) 0.6882(6) 0.4874(5) 1.000 0.058(2) . . . .
C4A C Uiso 0.0052(7) 0.8298(6) 0.5607(5) 1.000 0.0550(10) . . . .
C5A C Uiso -0.0831(8) 0.8882(7) 0.6068(5) 1.000 0.068(2) . . . .
C6A C Uiso -0.0180(10) 1.0216(8) 0.6681(5) 1.000 0.078(2) . . . .
C7A C Uiso 0.1311(9) 1.0946(7) 0.6801(5) 1.000 0.071(2) . . . .
C8A C Uiso 0.2147(7) 1.0329(6) 0.6330(4) 1.000 0.0550(10) . . . .
C9A C Uiso 0.3772(8) 1.1073(6) 0.6419(5) 1.000 0.073(2) . . . .
Zn1B Zn Uiso 0.05760(10) 0.78670(10) 0.00130(10) 1.000 0.0390(10) . . . .
Cl1B Cl Uiso -0.1554(2) 0.7487(2) 0.04540(10) 1.000 0.0640(10) . . . .
Cl2B Cl Uiso 0.00630(10) 0.78100(10) -0.16810(10) 1.000 0.0490(10) . . . .
O1B O Uiso 0.1366(5) 1.0042(4) 0.1025(4) 1.000 0.0770(10) . . . .
N1B N Uiso 0.1119(4) 0.6043(4) -0.0184(3) 1.000 0.0350(10) . . . .
N2B N Uiso 0.2968(4) 0.8678(4) 0.0599(3) 1.000 0.0370(10) . . . .
C1B C Uiso 0.1478(6) 0.5745(5) 0.0789(4) 1.000 0.0400(10) . . . .
C2B C Uiso -0.0046(6) 0.4813(5) -0.1062(4) 1.000 0.0390(10) . . . .
C3B C Uiso 0.2556(6) 0.6444(5) -0.0456(4) 1.000 0.0440(10) . . . .
C4B C Uiso 0.3633(5) 0.7818(5) 0.0271(4) 1.000 0.0410(10) . . . .
C5B C Uiso 0.5227(6) 0.8265(7) 0.0568(5) 1.000 0.057(2) . . . .
C6B C Uiso 0.6120(6) 0.9588(7) 0.1177(5) 1.000 0.062(2) . . . .
C7B C Uiso 0.5425(6) 1.0429(6) 0.1488(5) 1.000 0.058(2) . . . .
C8B C Uiso 0.3812(6) 0.9946(5) 0.1184(4) 1.000 0.0450(10) . . . .
C9B C Uiso 0.2948(6) 1.0812(5) 0.1472(5) 1.000 0.0560(10) . . . .
N3 N Uiso 0.3638(12) 1.4783(14) 0.7551(8) 1.000 0.187(6) . . . .
C10 C Uiso 0.4735(11) 1.4980(10) 0.7358(7) 1.000 0.103(3) . . . .
C11 C Uiso 0.6076(9) 1.5200(9) 0.7061(8) 1.000 0.104(3) . . . .

loop_
_atom_type_symbol
_atom_type_description
_atom_type_scat_dispersion_real
_atom_type_scat_dispersion_imag
_atom_type_scat_source
C C 0.0181 0.0091 ' International Tables Vol C Tables 4.2.6.8 and 6.1.1.4'
Cl Cl 0.3639 0.7018 ' International Tables Vol C Tables 4.2.6.8 and 6.1.1.4'
N N 0.0311 0.0180 ' International Tables Vol C Tables 4.2.6.8 and 6.1.1.4'
O O 0.0492 0.0322 ' International Tables Vol C Tables 4.2.6.8 and 6.1.1.4'
Zn Zn -1.5491 0.6778 ' International Tables Vol C Tables 4.2.6.8 and 6.1.1.4'

loop_
_geom_angle_atom_site_label_1
_geom_angle_atom_site_label_2
_geom_angle_atom_site_label_3
_geom_angle
_geom_angle_site_symmetry_1
_geom_angle_site_symmetry_2
_geom_angle_site_symmetry_3
_geom_angle_publ_flag
Cl1A Zn1A Cl2A 111.34(8) . . . yes
Cl1A Zn1A O1A 92.15(17) . . . yes
Cl1A Zn1A N1A 99.94(14) . . . yes
Cl1A Zn1A N2A 138.94(14) . . . yes
Cl2A Zn1A O1A 101.82(15) . . . yes
Cl2A Zn1A N1A 101.46(12) . . . yes
Cl2A Zn1A N2A 109.13(14) . . . yes
O1A Zn1A N1A 147.65(19) . . . yes
O1A Zn1A N2A 72.9(2) . . . yes
N1A Zn1A N2A 78.4(2) . . . yes
O1B Zn1B N2B 71.15(18) . . . yes
N1B Zn1B N2B 78.68(17) . . . yes
Cl1B Zn1B O1B 88.67(14) . . . yes
Cl1B Zn1B N1B 106.26(13) . . . yes
Cl1B Zn1B N2B 144.43(13) . . . yes
Cl2B Zn1B O1B 104.55(14) . . . yes
Cl2B Zn1B N1B 100.03(11) . . . yes
Cl2B Zn1B N2B 102.70(12) . . . yes
Cl1B Zn1B Cl2B 110.75(7) . . . yes
O1B Zn1B N1B 144.42(17) . . . yes
Zn1A O1A C9A 118.4(5) . . . yes
Zn1B O1B C9B 119.1(4) . . . yes
C1A N1A C2A 109.8(4) . . . yes
Zn1A N1A C3A 103.4(4) . . . yes
Zn1A N1A C1A 110.8(4) . . . yes
C1A N1A C3A 111.5(5) . . . yes
C2A N1A C3A 112.1(5) . . . yes
Zn1A N1A C2A 109.2(3) . . . yes
Zn1A N2A C4A 116.1(4) . . . yes
Zn1A N2A C8A 122.6(4) . . . yes
C4A N2A C8A 121.3(6) . . . yes
Zn1B N1B C1B 114.8(3) . . . yes
C1B N1B C2B 108.7(4) . . . yes
Zn1B N1B C2B 115.4(3) . . . yes
Zn1B N1B C3B 100.3(3) . . . yes
C2B N1B C3B 108.6(4) . . . yes
C1B N1B C3B 108.4(4) . . . yes
C4B N2B C8B 121.2(5) . . . yes
Zn1B N2B C4B 114.0(3) . . . yes
Zn1B N2B C8B 124.7(4) . . . yes
N1A C1A C2A 113.2(5) . . 2_566 yes
N1A C2A C1A 113.1(4) . . 2_566 yes
N1A C3A C4A 110.3(5) . . . yes
N2A C4A C5A 119.9(6) . . . yes
C3A C4A C5A 124.2(6) . . . no
N2A C4A C3A 115.8(6) . . . yes
C4A C5A C6A 119.0(8) . . . no
C5A C6A C7A 119.8(8) . . . no
C6A C7A C8A 119.3(7) . . . no
C7A C8A C9A 121.9(6) . . . no
N2A C8A C7A 120.6(7) . . . yes
N2A C8A C9A 117.5(6) . . . yes
O1A C9A C8A 107.8(6) . . . yes
N1B C1B C2B 112.2(5) . . 2_565 yes
N1B C2B C1B 111.7(4) . . 2_565 yes
N1B C3B C4B 110.9(4) . . . yes
N2B C4B C3B 116.1(5) . . . yes
N2B C4B C5B 119.2(5) . . . yes
C3B C4B C5B 124.6(5) . . . no
C4B C5B C6B 120.1(6) . . . no
C5B C6B C7B 119.5(6) . . . no
C6B C7B C8B 119.1(6) . . . no
N2B C8B C7B 120.9(5) . . . yes
N2B C8B C9B 116.4(5) . . . yes
C7B C8B C9B 122.7(5) . . . no
O1B C9B C8B 108.6(5) . . . yes
N3 C10 C11 177.2(11) . . . yes

loop_
_geom_bond_atom_site_label_1
_geom_bond_atom_site_label_2
_geom_bond_distance
_geom_bond_site_symmetry_1
_geom_bond_site_symmetry_2
_geom_bond_publ_flag
Zn1A Cl1A 2.238(2) . . yes
Zn1A Cl2A 2.2653(18) . . yes
Zn1A O1A 2.245(6) . . yes
Zn1A N1A 2.249(5) . . yes
Zn1A N2A 2.059(5) . . yes
Zn1B O1B 2.275(5) . . yes
Zn1B N1B 2.245(5) . . yes
Zn1B N2B 2.078(4) . . yes
Zn1B Cl1B 2.227(2) . . yes
Zn1B Cl2B 2.2943(18) . . yes
O1A C9A 1.407(10) . . yes
O1B C9B 1.403(8) . . yes
N1A C3A 1.473(8) . . yes
N1A C1A 1.480(7) . . yes
N1A C2A 1.480(7) . . yes
N2A C8A 1.337(8) . . yes
N2A C4A 1.351(9) . . yes
N1B C1B 1.488(7) . . yes
N1B C3B 1.492(7) . . yes
N1B C2B 1.496(7) . . yes
N2B C8B 1.331(7) . . yes
N2B C4B 1.351(7) . . yes
N3 C10 1.122(17) . . yes
C1A C2A 1.531(9) . 2_566 no
C3A C4A 1.501(10) . . no
C4A C5A 1.384(11) . . no
C5A C6A 1.382(11) . . no
C6A C7A 1.376(13) . . no
C7A C8A 1.373(11) . . no
C8A C9A 1.502(11) . . no
C1B C2B 1.517(8) . 2_565 no
C3B C4B 1.500(8) . . no
C4B C5B 1.388(8) . . no
C5B C6B 1.390(11) . . no
C6B C7B 1.351(10) . . no
C7B C8B 1.403(9) . . no
C8B C9B 1.495(9) . . no
C10 C11 1.417(15) . . no

loop_
_geom_torsion_atom_site_label_1
_geom_torsion_atom_site_label_2
_geom_torsion_atom_site_label_3
_geom_torsion_atom_site_label_4
_geom_torsion
_geom_torsion_site_symmetry_1
_geom_torsion_site_symmetry_2
_geom_torsion_site_symmetry_3
_geom_torsion_site_symmetry_4
_geom_torsion_publ_flag
Cl1A Zn1A O1A C9A -146.6(4) . . . . no
Cl2A Zn1A O1A C9A 101.1(4) . . . . no
N1A Zn1A O1A C9A -34.1(6) . . . . no
N2A Zn1A O1A C9A -5.5(4) . . . . no
Cl1A Zn1A N1A C1A -72.5(3) . . . . no
Cl1A Zn1A N1A C2A 48.6(4) . . . . no
Cl1A Zn1A N1A C3A 168.0(3) . . . . no
Cl2A Zn1A N1A C1A 41.9(4) . . . . no
Cl2A Zn1A N1A C2A 163.0(3) . . . . no
Cl2A Zn1A N1A C3A -77.6(3) . . . . no
O1A Zn1A N1A C1A 177.2(4) . . . . no
O1A Zn1A N1A C2A -61.7(5) . . . . no
O1A Zn1A N1A C3A 57.7(5) . . . . no
N2A Zn1A N1A C1A 149.3(4) . . . . no
N2A Zn1A N1A C2A -89.6(4) . . . . no
N2A Zn1A N1A C3A 29.8(3) . . . . no
Cl1A Zn1A N2A C4A -104.6(4) . . . . no
Cl1A Zn1A N2A C8A 72.7(5) . . . . no
Cl2A Zn1A N2A C4A 85.6(4) . . . . no
Cl2A Zn1A N2A C8A -97.2(4) . . . . no
O1A Zn1A N2A C4A -177.6(5) . . . . no
O1A Zn1A N2A C8A -0.3(4) . . . . no
N1A Zn1A N2A C4A -12.7(4) . . . . no
N1A Zn1A N2A C8A 164.6(4) . . . . no
N1B Zn1B O1B C9B 36.1(6) . . . . no
N2B Zn1B O1B C9B 2.6(4) . . . . no
Cl1B Zn1B N1B C1B -63.2(4) . . . . no
Cl1B Zn1B N1B C2B 64.4(3) . . . . no
Cl1B Zn1B N1B C3B -179.2(3) . . . . no
Cl2B Zn1B N1B C1B -178.5(3) . . . . no
Cl2B Zn1B N1B C2B -50.8(3) . . . . no
Cl2B Zn1B N1B C3B 65.6(3) . . . . no
O1B Zn1B N1B C1B 48.3(5) . . . . no
O1B Zn1B N1B C2B 175.9(3) . . . . no
O1B Zn1B N1B C3B -67.7(4) . . . . no
N2B Zn1B N1B C1B 80.5(4) . . . . no
N2B Zn1B N1B C2B -151.9(4) . . . . no
N2B Zn1B N1B C3B -35.5(3) . . . . no
Cl1B Zn1B N2B C4B 122.9(3) . . . . no
Cl1B Zn1B N2B C8B -61.8(5) . . . . no
Cl2B Zn1B N2B C4B -77.2(4) . . . . no
Cl2B Zn1B N2B C8B 98.2(4) . . . . no
O1B Zn1B N2B C4B -178.4(4) . . . . no
O1B Zn1B N2B C8B -3.1(4) . . . . no
N1B Zn1B N2B C4B 20.7(4) . . . . no
N1B Zn1B N2B C8B -163.9(4) . . . . no
Cl1B Zn1B O1B C9B 152.8(4) . . . . no
Cl2B Zn1B O1B C9B -96.1(4) . . . . no
Zn1A O1A C9A C8A 9.2(6) . . . . no
Zn1B O1B C9B C8B -1.9(6) . . . . no
C2A N1A C3A C4A 75.4(6) . . . . no
C3A N1A C1A C2A -72.2(6) . . . 2_566 no
Zn1A N1A C2A C1A -174.1(4) . . . 2_566 no
C2A N1A C1A C2A 52.6(6) . . . 2_566 no
Zn1A N1A C3A C4A -42.0(5) . . . . no
C1A N1A C3A C4A -161.1(5) . . . . no
Zn1A N1A C1A C2A 173.3(4) . . . 2_566 no
C1A N1A C2A C1A -52.5(7) . . . 2_566 no
C3A N1A C2A C1A 72.0(6) . . . 2_566 no
C8A N2A C4A C3A 174.5(5) . . . . no
Zn1A N2A C4A C3A -8.2(7) . . . . no
Zn1A N2A C4A C5A 175.1(5) . . . . no
Zn1A N2A C8A C7A -174.9(5) . . . . no
Zn1A N2A C8A C9A 5.6(7) . . . . no
C4A N2A C8A C7A 2.2(9) . . . . no
C4A N2A C8A C9A -177.3(5) . . . . no
C8A N2A C4A C5A -2.2(9) . . . . no
C1B N1B C2B C1B 55.8(6) . . . 2_565 no
C3B N1B C2B C1B 173.5(4) . . . 2_565 no
Zn1B N1B C1B C2B 74.9(5) . . . 2_565 no
C2B N1B C1B C2B -56.0(6) . . . 2_565 no
C3B N1B C1B C2B -173.9(4) . . . 2_565 no
Zn1B N1B C2B C1B -74.9(5) . . . 2_565 no
C2B N1B C3B C4B 167.5(4) . . . . no
Zn1B N1B C3B C4B 46.0(4) . . . . no
C1B N1B C3B C4B -74.6(5) . . . . no
Zn1B N2B C4B C5B 176.7(4) . . . . no
C8B N2B C4B C3B -175.1(5) . . . . no
C8B N2B C4B C5B 1.2(8) . . . . no
Zn1B N2B C8B C7B -175.7(4) . . . . no
Zn1B N2B C4B C3B 0.4(6) . . . . no
Zn1B N2B C8B C9B 3.1(7) . . . . no
C4B N2B C8B C7B -0.6(8) . . . . no
C4B N2B C8B C9B 178.2(5) . . . . no
N1A C1A C2A N1A -54.3(7) . . 2_566 2_566 no
N1A C3A C4A N2A 36.4(8) . . . . no
N1A C3A C4A C5A -147.1(6) . . . . no
N2A C4A C5A C6A 0.2(10) . . . . no
C3A C4A C5A C6A -176.2(6) . . . . no
C4A C5A C6A C7A 1.7(11) . . . . no
C5A C6A C7A C8A -1.7(11) . . . . no
C6A C7A C8A C9A 179.2(6) . . . . no
C6A C7A C8A N2A -0.3(10) . . . . no
N2A C8A C9A O1A -9.4(7) . . . . no
C7A C8A C9A O1A 171.2(6) . . . . no
N1B C1B C2B N1B 57.7(6) . . 2_565 2_565 no
N1B C3B C4B N2B -34.8(6) . . . . no
N1B C3B C4B C5B 149.1(6) . . . . no
N2B C4B C5B C6B -1.3(9) . . . . no
C3B C4B C5B C6B 174.7(6) . . . . no
C4B C5B C6B C7B 0.9(10) . . . . no
C5B C6B C7B C8B -0.3(10) . . . . no
C6B C7B C8B N2B 0.1(9) . . . . no
C6B C7B C8B C9B -178.6(6) . . . . no
N2B C8B C9B O1B -0.5(7) . . . . no
C7B C8B C9B O1B 178.2(5) . . . . no
